data_1568856
loop_
_publ_author_name
'Peng, Zengping'
'Ahmed, Hassan'
'Xu, Guangqiang'
'Guo, Xuanhua'
'Yang, Rulin'
'Sun, Hongguang'
'Wang, Qinggang'

_publ_section_title
;
 Exploring ligand substituent effects on stereoselective polymerization of
 racemic lactide using aluminium salen-type complexes
;
_journal_issue 18
_journal_name_full 'Polymer Chemistry'
_journal_page_first 2174
_journal_page_last 2180
_journal_paper_doi 10.1039/D3PY00228D
_journal_volume 14
_journal_year 2023
_chemical_formula_sum 'C27 H35 Al N2 O3'
_chemical_formula_weight 462.55
_chemical_properties_physical Air-sensitive,Moisture-sensitive,Oxygen-sensitive
_space_group_crystal_system triclinic
_space_group_IT_number 2
_space_group_name_Hall '-P 1'
_space_group_name_H-M_alt 'P -1'
_atom_sites_solution_hydrogens mixed
_audit_creation_method SHELXL-2019/2
_audit_update_record
;
2023-02-25 deposited with the CCDC.	2023-04-06 downloaded from the CCDC.
;
_cell_angle_alpha 102.572(3)
_cell_angle_beta 96.872(2)
_cell_angle_gamma 102.262(3)
_cell_formula_units_Z 2
_cell_length_a 9.6431(11)
_cell_length_b 10.8092(15)
_cell_length_c 13.5182(16)
_cell_measurement_reflns_used 1876
_cell_measurement_temperature 298(2)
_cell_measurement_theta_max 22.48
_cell_measurement_theta_min 2.177
_cell_volume 1323.4(3)
_computing_structure_refinement 'SHELXL-2019/2 (Sheldrick, 2019)'
_diffrn_ambient_temperature 298(2)
_diffrn_measured_fraction_theta_full 0.966
_diffrn_measured_fraction_theta_max 0.966
_diffrn_measurement_device_type 'CCD area detector'
_diffrn_measurement_method 'phi and omega scans'
_diffrn_radiation_type MoK\a
_diffrn_radiation_wavelength 0.71073
_diffrn_reflns_av_R_equivalents 0.0338
_diffrn_reflns_av_unetI/netI 0.0658
_diffrn_reflns_Laue_measured_fraction_full 0.966
_diffrn_reflns_Laue_measured_fraction_max 0.966
_diffrn_reflns_limit_h_max 11
_diffrn_reflns_limit_h_min -11
_diffrn_reflns_limit_k_max 12
_diffrn_reflns_limit_k_min -12
_diffrn_reflns_limit_l_max 16
_diffrn_reflns_limit_l_min -14
_diffrn_reflns_number 6578
_diffrn_reflns_point_group_measured_fraction_full 0.966
_diffrn_reflns_point_group_measured_fraction_max 0.966
_diffrn_reflns_theta_full 25.018
_diffrn_reflns_theta_max 25.018
_diffrn_reflns_theta_min 1.992
_exptl_absorpt_coefficient_mu 0.105
_exptl_absorpt_correction_T_max 0.9753
_exptl_absorpt_correction_T_min 0.9533
_exptl_absorpt_correction_type multi-scan
_exptl_absorpt_process_details sadabs
_exptl_crystal_colour yellow
_exptl_crystal_density_diffrn 1.161
_exptl_crystal_description block
_exptl_crystal_F_000 496
_exptl_crystal_size_max 0.450
_exptl_crystal_size_mid 0.320
_exptl_crystal_size_min 0.300
_refine_diff_density_max 0.295
_refine_diff_density_min -0.255
_refine_diff_density_rms 0.061
_refine_ls_extinction_coef 0.029(8)
_refine_ls_extinction_expression Fc^*^=kFc[1+0.001xFc^2^\l^3^/sin(2\q)]^-1/4^
_refine_ls_extinction_method 'SHELXL-2019/2 (Sheldrick 2019)'
_refine_ls_goodness_of_fit_ref 1.275
_refine_ls_hydrogen_treatment constr
_refine_ls_matrix_type full
_refine_ls_number_parameters 316
_refine_ls_number_reflns 4520
_refine_ls_number_restraints 126
_refine_ls_restrained_S_all 1.287
_refine_ls_R_factor_all 0.1962
_refine_ls_R_factor_gt 0.1210
_refine_ls_shift/su_max 0.006
_refine_ls_shift/su_mean 0.001
_refine_ls_structure_factor_coef Fsqd
_refine_ls_weighting_details 'w=1/[\s^2^(Fo^2^)+(0.1420P)^2^] where P=(Fo^2^+2Fc^2^)/3'
_refine_ls_weighting_scheme calc
_refine_ls_wR_factor_gt 0.3120
_refine_ls_wR_factor_ref 0.3414
_reflns_Friedel_coverage 0.000
_reflns_number_gt 2026
_reflns_number_total 4520
_reflns_threshold_expression 'I > 2\s(I)'
_cod_data_source_file d3py00228d2.cif
_cod_data_source_block 221120f
_cod_depositor_comments 'Adding full bibliography for 1568856--1568857.cif.'
_cod_database_code 1568856
_shelx_shelxl_version_number 2019/2
_shelx_space_group_comment
;
The symmetry employed for this shelxl refinement is uniquely defined
by the following loop, which should always be used as a source of
symmetry information in preference to the above space-group names.
They are only intended as comments.
;
_shelx_estimated_absorpt_t_min 0.954
_shelx_estimated_absorpt_t_max 0.969

loop_
_space_group_symop_operation_xyz
'x, y, z'
'-x, -y, -z'

loop_
_atom_site_label
_atom_site_type_symbol
_atom_site_fract_x
_atom_site_fract_y
_atom_site_fract_z
_atom_site_U_iso_or_equiv
_atom_site_adp_type
_atom_site_occupancy
_atom_site_site_symmetry_order
_atom_site_calc_flag
_atom_site_refinement_flags_posn
_atom_site_refinement_flags_adp
_atom_site_refinement_flags_occupancy
_atom_site_disorder_assembly
_atom_site_disorder_group
Al1 Al 0.75021(19) 0.10120(17) 0.13704(14) 0.0852(7) Uani 1 1 d . . . . .
N1 N 0.7724(6) 0.0019(5) -0.0006(4) 0.0906(15) Uani 1 1 d . . . . .
N2 N 0.6650(7) 0.1972(6) 0.0448(4) 0.1121(18) Uani 1 1 d . . . . .
O1 O 0.7202(5) -0.0499(4) 0.1776(3) 0.0964(13) Uani 1 1 d . . . . .
O2 O 0.6444(6) 0.1590(4) 0.2292(3) 0.1133(15) Uani 1 1 d . . . . .
O3 O 0.9306(5) 0.1878(4) 0.1721(3) 0.1175(16) Uani 1 1 d . . . . .
C1 C 0.7200(18) 0.0527(14) -0.0947(10) 0.097(3) Uani 0.489(7) 1 d D U P A 1
H1 H 0.616308 0.014804 -0.117605 0.116 Uiso 0.489(7) 1 calc R U P A 1
C2 C 0.7457(19) 0.1990(12) -0.0472(10) 0.101(3) Uani 0.489(7) 1 d D U P A 1
H2 H 0.848833 0.235131 -0.020477 0.121 Uiso 0.489(7) 1 calc R U P A 1
C3 C 0.700(2) 0.2702(18) -0.1277(11) 0.113(3) Uani 0.489(7) 1 d D U P A 1
H3A H 0.595973 0.242471 -0.149084 0.135 Uiso 0.489(7) 1 calc R U P A 1
H3B H 0.725296 0.363681 -0.096872 0.135 Uiso 0.489(7) 1 calc R U P A 1
C4 C 0.772(2) 0.2421(12) -0.2210(10) 0.120(3) Uani 0.489(7) 1 d D U P A 1
H4A H 0.721193 0.268511 -0.276201 0.144 Uiso 0.489(7) 1 calc R U P A 1
H4B H 0.869530 0.296300 -0.204008 0.144 Uiso 0.489(7) 1 calc R U P A 1
C1' C 0.7827(16) 0.0801(18) -0.0750(8) 0.097(3) Uani 0.511(7) 1 d D . P A 2
H1' H 0.867300 0.153545 -0.046839 0.116 Uiso 0.511(7) 1 calc R U P A 2
C2' C 0.6510(16) 0.1375(16) -0.0730(10) 0.101(3) Uani 0.511(7) 1 d D . P A 2
H2' H 0.563251 0.066488 -0.096788 0.121 Uiso 0.511(7) 1 calc R U P A 2
C3' C 0.647(2) 0.2395(16) -0.1367(10) 0.113(3) Uani 0.511(7) 1 d D . P A 2
H3'1 H 0.557393 0.266043 -0.136450 0.135 Uiso 0.511(7) 1 calc R U P A 2
H3'2 H 0.726070 0.316396 -0.107072 0.135 Uiso 0.511(7) 1 calc R U P A 2
C4' C 0.6615(16) 0.1781(16) -0.2465(10) 0.120(3) Uani 0.511(7) 1 d D . P A 2
H4'1 H 0.569614 0.118672 -0.280492 0.144 Uiso 0.511(7) 1 calc R U P A 2
H4'2 H 0.679222 0.247004 -0.282288 0.144 Uiso 0.511(7) 1 calc R U P A 2
C5 C 0.7772(10) 0.1039(8) -0.2599(6) 0.138(3) Uani 1 1 d D U . . .
H5A H 0.853080 0.102623 -0.300945 0.166 Uiso 0.489(7) 1 d R U P A 1
H5B H 0.686972 0.059560 -0.306201 0.166 Uiso 0.489(7) 1 d R U P A 1
H5'A H 0.867885 0.166026 -0.255837 0.166 Uiso 0.511(7) 1 d R U P A 2
H5'B H 0.753080 0.046561 -0.328779 0.166 Uiso 0.511(7) 1 d R U P A 2
C6 C 0.7972(7) 0.0205(7) -0.1847(4) 0.1011(19) Uani 1 1 d D U . . .
H6A H 0.899494 0.036320 -0.159342 0.121 Uiso 0.489(7) 1 d R U P A 1
H6B H 0.761248 -0.071509 -0.219395 0.121 Uiso 0.489(7) 1 d R U P A 1
H6'A H 0.892868 0.005305 -0.184275 0.121 Uiso 0.511(7) 1 d R U P A 2
H6'B H 0.728550 -0.063909 -0.209777 0.121 Uiso 0.511(7) 1 d R U P A 2
C7 C 0.8014(6) -0.1122(7) -0.0215(5) 0.0907(18) Uani 1 1 d . . . . .
H7 H 0.820167 -0.143532 -0.086924 0.109 Uiso 1 1 calc R U . . .
C8 C 0.8064(6) -0.1942(6) 0.0506(5) 0.0847(17) Uani 1 1 d . . . . .
C9 C 0.7637(7) -0.1594(6) 0.1461(5) 0.0926(18) Uani 1 1 d . . . . .
C10 C 0.7604(8) -0.2464(7) 0.2125(6) 0.109(2) Uani 1 1 d D . . . .
C11 C 0.8000(9) -0.3628(8) 0.1763(9) 0.130(3) Uani 1 1 d . . . . .
H11 H 0.796572 -0.421092 0.217897 0.156 Uiso 1 1 calc R U . . .
C12 C 0.8432(9) -0.3964(8) 0.0846(8) 0.127(3) Uani 1 1 d . . . . .
H12 H 0.870886 -0.474246 0.064994 0.152 Uiso 1 1 calc R U . . .
C13 C 0.8450(8) -0.3107(8) 0.0200(6) 0.113(2) Uani 1 1 d . . . . .
H13 H 0.872458 -0.332531 -0.043923 0.135 Uiso 1 1 calc R U . . .
C14 C 0.7156(9) -0.2091(7) 0.3162(6) 0.131(3) Uani 1 1 d D . . . .
H14A H 0.671472 -0.287874 0.335361 0.157 Uiso 1 1 calc R U . . .
H14B H 0.644208 -0.158597 0.311270 0.157 Uiso 1 1 calc R U . . .
C15 C 0.8428(13) -0.1298(14) 0.3988(8) 0.238(6) Uani 1 1 d D . . . .
H15A H 0.887427 -0.187746 0.428517 0.357 Uiso 1 1 calc R U . . .
H15B H 0.810043 -0.073511 0.451402 0.357 Uiso 1 1 calc R U . . .
H15C H 0.911409 -0.077843 0.368945 0.357 Uiso 1 1 calc R U . . .
C16 C 0.5851(8) 0.2819(8) 0.0671(6) 0.113(2) Uani 1 1 d . . . . .
H16 H 0.554395 0.320314 0.016017 0.135 Uiso 1 1 calc R U . . .
C17 C 0.5435(6) 0.3174(7) 0.1659(6) 0.0939(18) Uani 1 1 d . . . . .
C18 C 0.5728(8) 0.2537(7) 0.2417(6) 0.103(2) Uani 1 1 d . . . . .
C19 C 0.5271(12) 0.2891(9) 0.3382(8) 0.161(3) Uani 1 1 d D U . . .
C20 C 0.4557(10) 0.3915(9) 0.3516(8) 0.137(3) Uani 1 1 d . . . . .
H20 H 0.427647 0.418172 0.414655 0.165 Uiso 1 1 calc R U . . .
C21 C 0.4258(9) 0.4536(9) 0.2757(9) 0.139(3) Uani 1 1 d . . . . .
H21 H 0.376338 0.519049 0.287293 0.167 Uiso 1 1 calc R U . . .
C22 C 0.4689(7) 0.4188(8) 0.1840(7) 0.119(2) Uani 1 1 d . . . . .
H22 H 0.449840 0.460994 0.132721 0.143 Uiso 1 1 calc R U . . .
C23 C 0.5346(14) 0.2064(11) 0.4165(8) 0.195(4) Uani 1 1 d D U . . .
H23A H 0.455232 0.205887 0.454408 0.233 Uiso 1 1 calc R U . . .
H23B H 0.533952 0.117123 0.383386 0.233 Uiso 1 1 calc R U . . .
C24 C 0.6768(15) 0.2765(12) 0.4856(9) 0.228(5) Uani 1 1 d D U . . .
H24A H 0.753245 0.247373 0.455706 0.342 Uiso 1 1 calc R U . . .
H24B H 0.676165 0.257882 0.551856 0.342 Uiso 1 1 calc R U . . .
H24C H 0.691459 0.369044 0.493343 0.342 Uiso 1 1 calc R U . . .
C25 C 1.0069(12) 0.2812(10) 0.2637(6) 0.177(4) Uani 1 1 d . . . . .
H25 H 1.103146 0.285857 0.245880 0.212 Uiso 1 1 calc R U . . .
C26 C 1.0306(12) 0.2259(11) 0.3513(6) 0.175(4) Uani 1 1 d . . . . .
H26A H 0.939689 0.181035 0.363688 0.262 Uiso 1 1 calc R U . . .
H26B H 1.078063 0.294731 0.411115 0.262 Uiso 1 1 calc R U . . .
H26C H 1.089832 0.165297 0.337048 0.262 Uiso 1 1 calc R U . . .
C27 C 1.0076(13) 0.4105(9) 0.2686(8) 0.184(5) Uani 1 1 d . . . . .
H27A H 1.008080 0.425722 0.201248 0.277 Uiso 1 1 calc R U . . .
H27B H 1.092085 0.466344 0.314645 0.277 Uiso 1 1 calc R U . . .
H27C H 0.923148 0.429240 0.293310 0.277 Uiso 1 1 calc R U . . .

loop_
_atom_site_aniso_label
_atom_site_aniso_U_11
_atom_site_aniso_U_22
_atom_site_aniso_U_33
_atom_site_aniso_U_23
_atom_site_aniso_U_13
_atom_site_aniso_U_12
Al1 0.0793(13) 0.0877(12) 0.0851(12) 0.0308(9) -0.0002(9) 0.0114(9)
N1 0.116(4) 0.078(3) 0.081(3) 0.028(3) 0.004(3) 0.029(3)
N2 0.144(5) 0.115(4) 0.096(4) 0.035(3) 0.020(4) 0.064(4)
O1 0.113(3) 0.091(3) 0.099(3) 0.044(2) 0.022(2) 0.033(2)
O2 0.160(4) 0.093(3) 0.095(3) 0.029(2) 0.033(3) 0.036(3)
O3 0.098(3) 0.121(3) 0.109(3) 0.037(3) -0.024(3) -0.011(3)
C1 0.099(8) 0.116(6) 0.086(5) 0.045(4) 0.006(6) 0.033(6)
C2 0.097(7) 0.130(7) 0.084(6) 0.042(5) 0.008(6) 0.036(6)
C3 0.126(8) 0.123(6) 0.092(5) 0.040(4) -0.006(5) 0.035(6)
C4 0.132(7) 0.142(7) 0.090(5) 0.050(5) 0.008(6) 0.029(6)
C1' 0.099(8) 0.116(6) 0.086(5) 0.045(4) 0.006(6) 0.033(6)
C2' 0.097(7) 0.130(7) 0.084(6) 0.042(5) 0.008(6) 0.036(6)
C3' 0.126(8) 0.123(6) 0.092(5) 0.040(4) -0.006(5) 0.035(6)
C4' 0.132(7) 0.142(7) 0.090(5) 0.050(5) 0.008(6) 0.029(6)
C5 0.144(6) 0.174(6) 0.104(5) 0.041(5) 0.023(4) 0.047(5)
C6 0.093(4) 0.128(4) 0.086(4) 0.040(3) 0.005(3) 0.028(4)
C7 0.079(4) 0.098(5) 0.081(4) 0.018(3) -0.005(3) 0.005(3)
C8 0.082(4) 0.078(4) 0.092(4) 0.024(3) -0.004(3) 0.023(3)
C9 0.094(4) 0.077(4) 0.099(5) 0.025(4) 0.001(4) 0.012(3)
C10 0.125(6) 0.099(5) 0.112(5) 0.047(4) 0.022(4) 0.027(4)
C11 0.121(6) 0.110(6) 0.165(8) 0.055(6) 0.014(6) 0.028(5)
C12 0.126(6) 0.100(5) 0.149(7) 0.031(5) -0.005(6) 0.032(5)
C13 0.106(5) 0.112(5) 0.113(5) 0.028(5) -0.002(4) 0.024(4)
C14 0.153(7) 0.117(5) 0.136(7) 0.068(5) 0.017(6) 0.029(5)
C15 0.230(14) 0.343(17) 0.124(8) 0.060(9) 0.002(9) 0.052(13)
C16 0.104(5) 0.137(6) 0.101(5) 0.033(4) -0.004(4) 0.044(5)
C17 0.066(4) 0.105(5) 0.102(5) 0.017(4) 0.000(3) 0.019(3)
C18 0.091(5) 0.093(5) 0.118(6) 0.018(4) 0.014(4) 0.021(4)
C19 0.210(9) 0.150(7) 0.151(7) 0.029(5) 0.076(6) 0.088(7)
C20 0.138(7) 0.140(7) 0.124(7) 0.011(6) 0.017(6) 0.038(6)
C21 0.102(6) 0.153(7) 0.148(8) -0.010(7) 0.015(6) 0.050(5)
C22 0.080(5) 0.123(6) 0.140(7) 0.006(5) 0.000(4) 0.033(4)
C23 0.256(10) 0.183(8) 0.168(8) 0.049(5) 0.057(6) 0.087(8)
C24 0.280(11) 0.225(10) 0.186(9) 0.050(7) 0.029(7) 0.086(8)
C25 0.209(10) 0.158(8) 0.112(6) 0.047(6) -0.067(6) -0.026(8)
C26 0.197(10) 0.236(10) 0.100(6) 0.057(6) -0.003(6) 0.076(8)
C27 0.226(11) 0.116(7) 0.182(9) -0.004(6) -0.052(8) 0.069(7)

loop_
_atom_type_symbol
_atom_type_description
_atom_type_scat_dispersion_real
_atom_type_scat_dispersion_imag
_atom_type_scat_source
C C 0.0033 0.0016 'International Tables Vol C Tables 4.2.6.8 and 6.1.1.4'
H H 0.0000 0.0000 'International Tables Vol C Tables 4.2.6.8 and 6.1.1.4'
N N 0.0061 0.0033 'International Tables Vol C Tables 4.2.6.8 and 6.1.1.4'
O O 0.0106 0.0060 'International Tables Vol C Tables 4.2.6.8 and 6.1.1.4'
Al Al 0.0645 0.0514 'International Tables Vol C Tables 4.2.6.8 and 6.1.1.4'

loop_
_geom_angle_atom_site_label_1
_geom_angle_atom_site_label_2
_geom_angle_atom_site_label_3
_geom_angle
_geom_angle_site_symmetry_1
_geom_angle_site_symmetry_3
_geom_angle_publ_flag
O3 Al1 O2 111.5(2) . . ?
O3 Al1 O1 111.4(2) . . ?
O2 Al1 O1 87.9(2) . . ?
O3 Al1 N1 94.9(2) . . ?
O2 Al1 N1 152.7(2) . . ?
O1 Al1 N1 89.0(2) . . ?
O3 Al1 N2 103.5(2) . . ?
O2 Al1 N2 88.0(2) . . ?
O1 Al1 N2 143.8(2) . . ?
N1 Al1 N2 78.8(2) . . ?
C7 N1 C1' 119.8(6) . . ?
C7 N1 C1 116.5(6) . . ?
C7 N1 Al1 126.1(4) . . ?
C1' N1 Al1 112.9(6) . . ?
C1 N1 Al1 116.1(5) . . ?
C16 N2 C2 119.2(7) . . ?
C16 N2 C2' 113.6(7) . . ?
C16 N2 Al1 128.1(5) . . ?
C2 N2 Al1 109.8(6) . . ?
C2' N2 Al1 115.7(5) . . ?
C9 O1 Al1 131.2(4) . . ?
C18 O2 Al1 134.5(5) . . ?
C25 O3 Al1 131.4(6) . . ?
C6 C1 C2 113.8(11) . . ?
C6 C1 N1 113.5(11) . . ?
C2 C1 N1 102.3(10) . . ?
C6 C1 H1 109.0 . . ?
C2 C1 H1 109.0 . . ?
N1 C1 H1 109.0 . . ?
C1 C2 C3 111.3(14) . . ?
C1 C2 N2 100.6(9) . . ?
C3 C2 N2 118.8(11) . . ?
C1 C2 H2 108.5 . . ?
C3 C2 H2 108.5 . . ?
N2 C2 H2 108.5 . . ?
C4 C3 C2 111.4(12) . . ?
C4 C3 H3A 109.3 . . ?
C2 C3 H3A 109.3 . . ?
C4 C3 H3B 109.3 . . ?
C2 C3 H3B 109.3 . . ?
H3A C3 H3B 108.0 . . ?
C5 C4 C3 116.0(12) . . ?
C5 C4 H4A 108.3 . . ?
C3 C4 H4A 108.3 . . ?
C5 C4 H4B 108.3 . . ?
C3 C4 H4B 108.3 . . ?
H4A C4 H4B 107.4 . . ?
N1 C1' C6 120.5(11) . . ?
N1 C1' C2' 104.8(10) . . ?
C6 C1' C2' 111.0(10) . . ?
N1 C1' H1' 106.6 . . ?
C6 C1' H1' 106.6 . . ?
C2' C1' H1' 106.6 . . ?
C1' C2' C3' 114.7(14) . . ?
C1' C2' N2 100.9(8) . . ?
C3' C2' N2 112.7(10) . . ?
C1' C2' H2' 109.4 . . ?
C3' C2' H2' 109.4 . . ?
N2 C2' H2' 109.4 . . ?
C4' C3' C2' 108.4(11) . . ?
C4' C3' H3'1 110.0 . . ?
C2' C3' H3'1 110.0 . . ?
C4' C3' H3'2 110.0 . . ?
C2' C3' H3'2 110.0 . . ?
H3'1 C3' H3'2 108.4 . . ?
C5 C4' C3' 117.1(11) . . ?
C5 C4' H4'1 108.0 . . ?
C3' C4' H4'1 108.0 . . ?
C5 C4' H4'2 108.0 . . ?
C3' C4' H4'2 108.0 . . ?
H4'1 C4' H4'2 107.3 . . ?
C4 C5 C6 119.9(8) . . ?
C4' C5 C6 116.1(8) . . ?
C4 C5 H5A 108.3 . . ?
C6 C5 H5A 107.8 . . ?
C4 C5 H5B 106.9 . . ?
C6 C5 H5B 106.4 . . ?
H5A C5 H5B 106.9 . . ?
C4' C5 H5'A 108.5 . . ?
C6 C5 H5'A 109.3 . . ?
C4' C5 H5'B 107.7 . . ?
C6 C5 H5'B 107.7 . . ?
H5'A C5 H5'B 107.3 . . ?
C1 C6 C5 111.5(8) . . ?
C1' C6 C5 115.1(8) . . ?
C1 C6 H6A 109.4 . . ?
C5 C6 H6A 108.5 . . ?
C1 C6 H6B 109.2 . . ?
C5 C6 H6B 110.1 . . ?
H6A C6 H6B 108.0 . . ?
C1' C6 H6'A 108.6 . . ?
C5 C6 H6'A 107.3 . . ?
C1' C6 H6'B 109.0 . . ?
C5 C6 H6'B 109.2 . . ?
H6'A C6 H6'B 107.3 . . ?
N1 C7 C8 124.5(6) . . ?
N1 C7 H7 117.7 . . ?
C8 C7 H7 117.7 . . ?
C13 C8 C9 120.9(6) . . ?
C13 C8 C7 118.5(7) . . ?
C9 C8 C7 120.5(6) . . ?
O1 C9 C8 123.1(6) . . ?
O1 C9 C10 117.6(7) . . ?
C8 C9 C10 119.2(6) . . ?
C11 C10 C9 116.8(7) . . ?
C11 C10 C14 123.6(7) . . ?
C9 C10 C14 119.6(7) . . ?
C12 C11 C10 124.4(8) . . ?
C12 C11 H11 117.8 . . ?
C10 C11 H11 117.8 . . ?
C11 C12 C13 118.2(8) . . ?
C11 C12 H12 120.9 . . ?
C13 C12 H12 120.9 . . ?
C8 C13 C12 120.5(8) . . ?
C8 C13 H13 119.8 . . ?
C12 C13 H13 119.8 . . ?
C10 C14 C15 111.7(7) . . ?
C10 C14 H14A 109.3 . . ?
C15 C14 H14A 109.3 . . ?
C10 C14 H14B 109.3 . . ?
C15 C14 H14B 109.3 . . ?
H14A C14 H14B 107.9 . . ?
C14 C15 H15A 109.5 . . ?
C14 C15 H15B 109.5 . . ?
H15A C15 H15B 109.5 . . ?
C14 C15 H15C 109.5 . . ?
H15A C15 H15C 109.5 . . ?
H15B C15 H15C 109.5 . . ?
N2 C16 C17 123.5(7) . . ?
N2 C16 H16 118.3 . . ?
C17 C16 H16 118.3 . . ?
C18 C17 C22 120.6(7) . . ?
C18 C17 C16 121.0(7) . . ?
C22 C17 C16 118.4(7) . . ?
O2 C18 C17 123.0(7) . . ?
O2 C18 C19 117.3(8) . . ?
C17 C18 C19 119.7(7) . . ?
C20 C19 C18 116.9(9) . . ?
C20 C19 C23 121.4(9) . . ?
C18 C19 C23 121.1(8) . . ?
C21 C20 C19 123.1(9) . . ?
C21 C20 H20 118.4 . . ?
C19 C20 H20 118.4 . . ?
C22 C21 C20 119.6(9) . . ?
C22 C21 H21 120.2 . . ?
C20 C21 H21 120.2 . . ?
C21 C22 C17 120.1(8) . . ?
C21 C22 H22 119.9 . . ?
C17 C22 H22 119.9 . . ?
C24 C23 C19 102.1(10) . . ?
C24 C23 H23A 111.3 . . ?
C19 C23 H23A 111.3 . . ?
C24 C23 H23B 111.3 . . ?
C19 C23 H23B 111.3 . . ?
H23A C23 H23B 109.2 . . ?
C23 C24 H24A 109.5 . . ?
C23 C24 H24B 109.5 . . ?
H24A C24 H24B 109.5 . . ?
C23 C24 H24C 109.5 . . ?
H24A C24 H24C 109.5 . . ?
H24B C24 H24C 109.5 . . ?
C27 C25 O3 116.6(7) . . ?
C27 C25 C26 125.8(9) . . ?
O3 C25 C26 114.0(8) . . ?
C27 C25 H25 96.3 . . ?
O3 C25 H25 96.3 . . ?
C26 C25 H25 96.3 . . ?
C25 C26 H26A 109.5 . . ?
C25 C26 H26B 109.5 . . ?
H26A C26 H26B 109.5 . . ?
C25 C26 H26C 109.5 . . ?
H26A C26 H26C 109.5 . . ?
H26B C26 H26C 109.5 . . ?
C25 C27 H27A 109.5 . . ?
C25 C27 H27B 109.5 . . ?
H27A C27 H27B 109.5 . . ?
C25 C27 H27C 109.5 . . ?
H27A C27 H27C 109.5 . . ?
H27B C27 H27C 109.5 . . ?

loop_
_geom_bond_atom_site_label_1
_geom_bond_atom_site_label_2
_geom_bond_distance
_geom_bond_site_symmetry_2
_geom_bond_publ_flag
Al1 O3 1.745(5) . ?
Al1 O2 1.795(5) . ?
Al1 O1 1.811(4) . ?
Al1 N1 1.996(5) . ?
Al1 N2 1.997(6) . ?
N1 C7 1.301(7) . ?
N1 C1' 1.446(17) . ?
N1 C1 1.563(18) . ?
N2 C16 1.325(8) . ?
N2 C2 1.546(15) . ?
N2 C2' 1.560(15) . ?
O1 C9 1.339(7) . ?
O2 C18 1.343(8) . ?
O3 C25 1.419(9) . ?
C1 C6 1.516(9) . ?
C1 C2 1.525(9) . ?
C1 H1 0.9800 . ?
C2 C3 1.538(9) . ?
C2 H2 0.9800 . ?
C3 C4 1.515(9) . ?
C3 H3A 0.9700 . ?
C3 H3B 0.9700 . ?
C4 C5 1.487(9) . ?
C4 H4A 0.9700 . ?
C4 H4B 0.9700 . ?
C1' C6 1.519(9) . ?
C1' C2' 1.527(9) . ?
C1' H1' 0.9800 . ?
C2' C3' 1.544(9) . ?
C2' H2' 0.9800 . ?
C3' C4' 1.524(9) . ?
C3' H3'1 0.9700 . ?
C3' H3'2 0.9700 . ?
C4' C5 1.512(9) . ?
C4' H4'1 0.9700 . ?
C4' H4'2 0.9700 . ?
C5 C6 1.520(7) . ?
C5 H5A 0.9700 . ?
C5 H5B 0.9700 . ?
C5 H5'A 0.9700 . ?
C5 H5'B 0.9700 . ?
C6 H6A 0.9700 . ?
C6 H6B 0.9700 . ?
C6 H6'A 0.9700 . ?
C6 H6'B 0.9700 . ?
C7 C8 1.456(8) . ?
C7 H7 0.9300 . ?
C8 C13 1.380(9) . ?
C8 C9 1.399(8) . ?
C9 C10 1.433(9) . ?
C10 C11 1.396(10) . ?
C10 C14 1.512(7) . ?
C11 C12 1.353(10) . ?
C11 H11 0.9300 . ?
C12 C13 1.404(10) . ?
C12 H12 0.9300 . ?
C13 H13 0.9300 . ?
C14 C15 1.515(8) . ?
C14 H14A 0.9700 . ?
C14 H14B 0.9700 . ?
C15 H15A 0.9600 . ?
C15 H15B 0.9600 . ?
C15 H15C 0.9600 . ?
C16 C17 1.437(9) . ?
C16 H16 0.9300 . ?
C17 C18 1.387(9) . ?
C17 C22 1.427(9) . ?
C18 C19 1.426(11) . ?
C19 C20 1.413(12) . ?
C19 C23 1.532(8) . ?
C20 C21 1.378(11) . ?
C20 H20 0.9300 . ?
C21 C22 1.356(10) . ?
C21 H21 0.9300 . ?
C22 H22 0.9300 . ?
C23 C24 1.507(9) . ?
C23 H23A 0.9700 . ?
C23 H23B 0.9700 . ?
C24 H24A 0.9600 . ?
C24 H24B 0.9600 . ?
C24 H24C 0.9600 . ?
C25 C27 1.384(11) . ?
C25 C26 1.455(11) . ?
C25 H25 0.9800 . ?
C26 H26A 0.9600 . ?
C26 H26B 0.9600 . ?
C26 H26C 0.9600 . ?
C27 H27A 0.9600 . ?
C27 H27B 0.9600 . ?
C27 H27C 0.9600 . ?

loop_
_geom_torsion_atom_site_label_1
_geom_torsion_atom_site_label_2
_geom_torsion_atom_site_label_3
_geom_torsion_atom_site_label_4
_geom_torsion
_geom_torsion_site_symmetry_1
_geom_torsion_site_symmetry_2
_geom_torsion_site_symmetry_3
_geom_torsion_site_symmetry_4
_geom_torsion_publ_flag
O3 Al1 O1 C9 -68.2(5) . . . . ?
O2 Al1 O1 C9 179.5(5) . . . . ?
N1 Al1 O1 C9 26.6(5) . . . . ?
N2 Al1 O1 C9 95.9(6) . . . . ?
O3 Al1 O2 C18 87.7(6) . . . . ?
O1 Al1 O2 C18 -160.1(6) . . . . ?
N1 Al1 O2 C18 -76.6(8) . . . . ?
N2 Al1 O2 C18 -16.1(6) . . . . ?
O2 Al1 O3 C25 8.6(7) . . . . ?
O1 Al1 O3 C25 -87.8(7) . . . . ?
N1 Al1 O3 C25 -178.6(7) . . . . ?
N2 Al1 O3 C25 101.8(7) . . . . ?
C7 N1 C1 C6 -38.6(12) . . . . ?
Al1 N1 C1 C6 153.2(7) . . . . ?
C7 N1 C1 C2 -161.6(9) . . . . ?
Al1 N1 C1 C2 30.2(12) . . . . ?
C6 C1 C2 C3 57.6(19) . . . . ?
N1 C1 C2 C3 -179.6(11) . . . . ?
C6 C1 C2 N2 -175.6(10) . . . . ?
N1 C1 C2 N2 -52.8(12) . . . . ?
C16 N2 C2 C1 -138.4(10) . . . . ?
Al1 N2 C2 C1 59.4(13) . . . . ?
C16 N2 C2 C3 -16.8(17) . . . . ?
Al1 N2 C2 C3 -178.9(11) . . . . ?
C1 C2 C3 C4 -54(2) . . . . ?
N2 C2 C3 C4 -170.0(11) . . . . ?
C2 C3 C4 C5 43(2) . . . . ?
C7 N1 C1' C6 12.4(14) . . . . ?
Al1 N1 C1' C6 -178.9(8) . . . . ?
C7 N1 C1' C2' 138.2(10) . . . . ?
Al1 N1 C1' C2' -53.0(13) . . . . ?
N1 C1' C2' C3' 172.7(11) . . . . ?
C6 C1' C2' C3' -55.7(19) . . . . ?
N1 C1' C2' N2 51.2(14) . . . . ?
C6 C1' C2' N2 -177.2(10) . . . . ?
C16 N2 C2' C1' 164.0(11) . . . . ?
Al1 N2 C2' C1' -32.8(14) . . . . ?
C16 N2 C2' C3' 41.1(14) . . . . ?
Al1 N2 C2' C3' -155.7(9) . . . . ?
C1' C2' C3' C4' 54.9(18) . . . . ?
N2 C2' C3' C4' 169.7(11) . . . . ?
C2' C3' C4' C5 -46.2(19) . . . . ?
C3 C4 C5 C6 -35.2(18) . . . . ?
C3' C4' C5 C6 39.8(17) . . . . ?
C2 C1 C6 C5 -46.6(16) . . . . ?
N1 C1 C6 C5 -163.0(8) . . . . ?
N1 C1' C6 C5 168.4(8) . . . . ?
C2' C1' C6 C5 45.5(17) . . . . ?
C4 C5 C6 C1 35.8(14) . . . . ?
C4' C5 C6 C1' -38.4(13) . . . . ?
C1' N1 C7 C8 174.6(8) . . . . ?
C1 N1 C7 C8 -159.5(7) . . . . ?
Al1 N1 C7 C8 7.4(8) . . . . ?
N1 C7 C8 C13 -177.1(6) . . . . ?
N1 C7 C8 C9 7.1(9) . . . . ?
Al1 O1 C9 C8 -20.9(9) . . . . ?
Al1 O1 C9 C10 161.6(5) . . . . ?
C13 C8 C9 O1 -177.5(6) . . . . ?
C7 C8 C9 O1 -1.7(9) . . . . ?
C13 C8 C9 C10 0.0(9) . . . . ?
C7 C8 C9 C10 175.8(5) . . . . ?
O1 C9 C10 C11 177.3(6) . . . . ?
C8 C9 C10 C11 -0.4(10) . . . . ?
O1 C9 C10 C14 -2.9(9) . . . . ?
C8 C9 C10 C14 179.5(6) . . . . ?
C9 C10 C11 C12 1.3(12) . . . . ?
C14 C10 C11 C12 -178.6(8) . . . . ?
C10 C11 C12 C13 -1.7(13) . . . . ?
C9 C8 C13 C12 -0.4(10) . . . . ?
C7 C8 C13 C12 -176.3(6) . . . . ?
C11 C12 C13 C8 1.3(11) . . . . ?
C11 C10 C14 C15 91.7(10) . . . . ?
C9 C10 C14 C15 -88.2(10) . . . . ?
C2 N2 C16 C17 -159.7(9) . . . . ?
C2' N2 C16 C17 159.4(8) . . . . ?
Al1 N2 C16 C17 -1.2(11) . . . . ?
N2 C16 C17 C18 -6.8(11) . . . . ?
N2 C16 C17 C22 174.1(6) . . . . ?
Al1 O2 C18 C17 13.2(10) . . . . ?
Al1 O2 C18 C19 -166.4(6) . . . . ?
C22 C17 C18 O2 -179.0(6) . . . . ?
C16 C17 C18 O2 2.0(10) . . . . ?
C22 C17 C18 C19 0.5(10) . . . . ?
C16 C17 C18 C19 -178.5(7) . . . . ?
O2 C18 C19 C20 178.2(8) . . . . ?
C17 C18 C19 C20 -1.4(12) . . . . ?
O2 C18 C19 C23 -10.9(13) . . . . ?
C17 C18 C19 C23 169.6(8) . . . . ?
C18 C19 C20 C21 2.0(14) . . . . ?
C23 C19 C20 C21 -168.9(9) . . . . ?
C19 C20 C21 C22 -1.7(14) . . . . ?
C20 C21 C22 C17 0.7(11) . . . . ?
C18 C17 C22 C21 -0.1(10) . . . . ?
C16 C17 C22 C21 178.9(6) . . . . ?
C20 C19 C23 C24 -93.9(12) . . . . ?
C18 C19 C23 C24 95.5(11) . . . . ?
Al1 O3 C25 C27 -88.1(11) . . . . ?
Al1 O3 C25 C26 71.7(12) . . . . ?
